data_7049077
loop_
_publ_author_name
'Bulatov, Evgeny'
'Haukka, Matti'

_publ_section_title
;
 Non-conventional synthesis and photophysical studies of platinum(ii)
 complexes with methylene bridged 2,2'-dipyridylamine derivatives.
;
_journal_issue 10
_journal_name_full 'Dalton transactions (Cambridge, England : 2003)'
_journal_page_first 3369
_journal_page_last 3379
_journal_paper_doi 10.1039/c8dt03912g
_journal_volume 48
_journal_year 2019
_chemical_formula_moiety 'C17 H15 N3'
_chemical_formula_sum 'C17 H15 N3'
_chemical_formula_weight 261.32
_chemical_name_systematic benzyldi(2-pyridyl)amine
_space_group_crystal_system monoclinic
_space_group_IT_number 14
_space_group_name_Hall '-P 2yn'
_space_group_name_H-M_alt 'P 1 21/n 1'
_symmetry_space_group_name_Hall '-P 2yn'
_symmetry_space_group_name_H-M 'P 1 21/n 1'
_atom_sites_solution_hydrogens geom
_audit_creation_date 2018-06-18
_audit_creation_method
;
Olex2 1.2
(compiled 2015.09.30 svn.r3233 for OlexSys, GUI svn.r5103)
;
_audit_update_record
;
2018-09-21 deposited with the CCDC.
2019-02-12 downloaded from the CCDC.
;
_cell_angle_alpha 90
_cell_angle_beta 96.235(3)
_cell_angle_gamma 90
_cell_formula_units_Z 4
_cell_length_a 8.4032(2)
_cell_length_b 9.4225(3)
_cell_length_c 17.6335(5)
_cell_measurement_reflns_used 2334
_cell_measurement_temperature 120
_cell_measurement_theta_max 29.8210
_cell_measurement_theta_min 2.4450
_cell_volume 1387.95(7)
_computing_cell_refinement
;
CrysAlisPro, Agilent Technologies,
Version 1.171.36.32 (release 02-08-2013 CrysAlis171 .NET)
(compiled Aug  2 2013,16:46:58)
;
_computing_data_collection
;
CrysAlisPro, Agilent Technologies,
Version 1.171.36.32 (release 02-08-2013 CrysAlis171 .NET)
(compiled Aug  2 2013,16:46:58)
;
_computing_data_reduction
;
CrysAlisPro, Agilent Technologies,
Version 1.171.36.32 (release 02-08-2013 CrysAlis171 .NET)
(compiled Aug  2 2013,16:46:58)
;
_computing_molecular_graphics 'Olex2 (Dolomanov et al., 2009)'
_computing_publication_material 'Olex2 (Dolomanov et al., 2009)'
_computing_structure_refinement 'ShelXL (Sheldrick, 2015)'
_computing_structure_solution 'ShelXT (Sheldrick, 2015)'
_diffrn_ambient_temperature 120
_diffrn_detector_area_resol_mean 16.0107
_diffrn_measured_fraction_theta_full 0.999
_diffrn_measured_fraction_theta_max 0.885
_diffrn_measurement_details
;
#__ type_ start__ end____ width___ exp.time_
  1 omega    4.00   45.00   1.0000   50.0000
omega____ theta____ kappa____ phi______ frames
    -       23.0408  -37.0000   30.0000 41

#__ type_ start__ end____ width___ exp.time_
  2 omega  -43.00   32.00   1.0000   50.0000
omega____ theta____ kappa____ phi______ frames
    -      -21.9470   57.0000  -60.0000 75

#__ type_ start__ end____ width___ exp.time_
  3 omega  -39.00   39.00   1.0000   50.0000
omega____ theta____ kappa____ phi______ frames
    -       23.0408  -57.0000 -180.0000 78

#__ type_ start__ end____ width___ exp.time_
  4 omega  -77.00  -34.00   1.0000   50.0000
omega____ theta____ kappa____ phi______ frames
    -      -21.9470  129.0000  -28.0000 43
;
_diffrn_measurement_device_type 'SuperNova, Single source at offset, Eos'
_diffrn_measurement_method '\w scans'
_diffrn_orient_matrix_UB_11 0.0181078000
_diffrn_orient_matrix_UB_12 -0.0669264000
_diffrn_orient_matrix_UB_13 0.0172294000
_diffrn_orient_matrix_UB_21 -0.0057760000
_diffrn_orient_matrix_UB_22 -0.0320812000
_diffrn_orient_matrix_UB_23 -0.0365858000
_diffrn_orient_matrix_UB_31 0.0827649000
_diffrn_orient_matrix_UB_32 0.0124003000
_diffrn_orient_matrix_UB_33 -0.0017840000
_diffrn_radiation_monochromator mirror
_diffrn_radiation_type MoK\a
_diffrn_radiation_wavelength 0.71073
_diffrn_reflns_av_R_equivalents 0.0216
_diffrn_reflns_av_unetI/netI 0.0339
_diffrn_reflns_Laue_measured_fraction_full 0.999
_diffrn_reflns_Laue_measured_fraction_max 0.885
_diffrn_reflns_limit_h_max 11
_diffrn_reflns_limit_h_min -6
_diffrn_reflns_limit_k_max 13
_diffrn_reflns_limit_k_min -9
_diffrn_reflns_limit_l_max 25
_diffrn_reflns_limit_l_min -24
_diffrn_reflns_number 7077
_diffrn_reflns_point_group_measured_fraction_full 0.999
_diffrn_reflns_point_group_measured_fraction_max 0.885
_diffrn_reflns_theta_full 25.242
_diffrn_reflns_theta_max 30.536
_diffrn_reflns_theta_min 2.324
_diffrn_source 'SuperNova (Mo) X-ray Source'
_exptl_absorpt_coefficient_mu 0.076
_exptl_absorpt_correction_T_max 1.00000
_exptl_absorpt_correction_T_min 0.67998
_exptl_absorpt_correction_type multi-scan
_exptl_absorpt_process_details
;
CrysAlisPro, Agilent Technologies,
Version 1.171.36.32 (release 02-08-2013 CrysAlis171 .NET)
(compiled Aug  2 2013,16:46:58)
Empirical absorption correction using spherical harmonics,
 implemented in SCALE3 ABSPACK scaling algorithm.
;
_exptl_crystal_colour colourless
_exptl_crystal_colour_primary colourless
_exptl_crystal_density_diffrn 1.251
_exptl_crystal_description block
_exptl_crystal_F_000 552
_exptl_crystal_size_max 0.2
_exptl_crystal_size_mid 0.06
_exptl_crystal_size_min 0.05
_refine_diff_density_max 0.179
_refine_diff_density_min -0.172
_refine_diff_density_rms 0.037
_refine_ls_extinction_coef 0.0065(14)
_refine_ls_extinction_expression Fc^*^=kFc[1+0.001xFc^2^\l^3^/sin(2\q)]^-1/4^
_refine_ls_extinction_method 'SHELXL-2014/7 (Sheldrick 2014'
_refine_ls_goodness_of_fit_ref 1.070
_refine_ls_hydrogen_treatment constr
_refine_ls_matrix_type full
_refine_ls_number_parameters 182
_refine_ls_number_reflns 3753
_refine_ls_number_restraints 0
_refine_ls_restrained_S_all 1.070
_refine_ls_R_factor_all 0.0724
_refine_ls_R_factor_gt 0.0504
_refine_ls_shift/su_max 0.000
_refine_ls_shift/su_mean 0.000
_refine_ls_structure_factor_coef Fsqd
_refine_ls_weighting_details 'w=1/[\s^2^(Fo^2^)+(0.0503P)^2^+0.2651P] where P=(Fo^2^+2Fc^2^)/3'
_refine_ls_weighting_scheme calc
_refine_ls_wR_factor_gt 0.1238
_refine_ls_wR_factor_ref 0.1376
_reflns_Friedel_coverage 0.000
_reflns_number_gt 2724
_reflns_number_total 3753
_reflns_threshold_expression 'I > 2\s(I)'
_cod_data_source_file c8dt03912g2.cif
_cod_data_source_block eb123_m
_cod_depositor_comments 'Adding full bibliography for 7049077--7049089.cif.'
_cod_database_code 7049077
_chemical_oxdiff_formula C18H20N3
_chemical_oxdiff_usercomment 'clear, colorless, block 0.2 0.05 0.05'
_shelx_space_group_comment
;
The symmetry employed for this shelxl refinement is uniquely defined
by the following loop, which should always be used as a source of
symmetry information in preference to the above space-group names.
They are only intended as comments.
;
_shelx_estimated_absorpt_t_max 0.996
_shelx_estimated_absorpt_t_min 0.985
_reflns_odcompleteness_completeness 99.97
_reflns_odcompleteness_iscentric 1
_reflns_odcompleteness_theta 28.22
_olex2_refinement_description
;
1. Fixed Uiso
 At 1.2 times of:
  All C(H) groups, All C(H,H) groups
2.a Secondary CH2 refined with riding coordinates:
 C11(H11A,H11B)
2.b Aromatic/amide H refined with riding coordinates:
 C2(H2), C3(H3), C4(H4), C5(H5), C7(H7), C8(H8), C9(H9), C10(H10), C13(H13),
 C14(H14), C15(H15), C16(H16), C17(H17)
;
_shelx_shelxl_version_number 2014/7
_olex2_submission_special_instructions 'No special instructions were received'

loop_
_space_group_symop_operation_xyz
'x, y, z'
'-x+1/2, y+1/2, -z+1/2'
'-x, -y, -z'
'x-1/2, -y-1/2, z-1/2'

loop_
_atom_site_label
_atom_site_type_symbol
_atom_site_fract_x
_atom_site_fract_y
_atom_site_fract_z
_atom_site_U_iso_or_equiv
_atom_site_adp_type
_atom_site_occupancy
_atom_site_site_symmetry_order
_atom_site_calc_flag
_atom_site_refinement_flags_posn
N1 N 0.40412(15) 0.21424(14) 0.17454(6) 0.0402(3) Uani 1 1 d .
N2 N 0.70468(16) 0.20243(14) 0.37187(7) 0.0441(3) Uani 1 1 d .
N3 N 0.45106(14) 0.18641(13) 0.30681(6) 0.0349(3) Uani 1 1 d .
C1 C 0.34306(16) 0.19788(14) 0.24050(7) 0.0333(3) Uani 1 1 d .
C2 C 0.17870(18) 0.18741(18) 0.24475(9) 0.0450(4) Uani 1 1 d .
H2 H 0.1382 0.1764 0.2927 0.054 Uiso 1 1 calc R
C3 C 0.07611(19) 0.19323(19) 0.17847(10) 0.0502(4) Uani 1 1 d .
H3 H -0.0362 0.1859 0.1801 0.060 Uiso 1 1 calc R
C4 C 0.1376(2) 0.20982(17) 0.10959(9) 0.0475(4) Uani 1 1 d .
H4 H 0.0697 0.2136 0.0629 0.057 Uiso 1 1 calc R
C5 C 0.3006(2) 0.22065(18) 0.11106(8) 0.0462(4) Uani 1 1 d .
H5 H 0.3433 0.2336 0.0638 0.055 Uiso 1 1 calc R
C6 C 0.60074(16) 0.25365(14) 0.31634(7) 0.0329(3) Uani 1 1 d .
C7 C 0.63724(18) 0.37021(16) 0.27249(9) 0.0429(4) Uani 1 1 d .
H7 H 0.5611 0.4063 0.2335 0.051 Uiso 1 1 calc R
C8 C 0.7854(2) 0.43144(18) 0.28694(10) 0.0517(4) Uani 1 1 d .
H8 H 0.8129 0.5106 0.2576 0.062 Uiso 1 1 calc R
C9 C 0.89482(19) 0.37834(19) 0.34395(10) 0.0512(4) Uani 1 1 d .
H9 H 0.9982 0.4192 0.3546 0.061 Uiso 1 1 calc R
C10 C 0.84872(19) 0.26494(19) 0.38440(10) 0.0493(4) Uani 1 1 d .
H10 H 0.9231 0.2279 0.4239 0.059 Uiso 1 1 calc R
C11 C 0.40730(17) 0.09316(15) 0.36754(8) 0.0373(3) Uani 1 1 d .
H11A H 0.5045 0.0421 0.3896 0.045 Uiso 1 1 calc R
H11B H 0.3306 0.0213 0.3447 0.045 Uiso 1 1 calc R
C12 C 0.33360(16) 0.16693(15) 0.43166(7) 0.0332(3) Uani 1 1 d .
C13 C 0.28049(18) 0.08379(17) 0.48900(8) 0.0417(3) Uani 1 1 d .
H13 H 0.2908 -0.0165 0.4868 0.050 Uiso 1 1 calc R
C14 C 0.21305(19) 0.14482(19) 0.54913(9) 0.0481(4) Uani 1 1 d .
H14 H 0.1766 0.0864 0.5876 0.058 Uiso 1 1 calc R
C15 C 0.19846(18) 0.28979(19) 0.55342(9) 0.0458(4) Uani 1 1 d .
H15 H 0.1519 0.3319 0.5947 0.055 Uiso 1 1 calc R
C16 C 0.25192(18) 0.37348(18) 0.49728(9) 0.0466(4) Uani 1 1 d .
H16 H 0.2430 0.4738 0.5003 0.056 Uiso 1 1 calc R
C17 C 0.31860(18) 0.31244(16) 0.43647(8) 0.0399(3) Uani 1 1 d .
H17 H 0.3542 0.3712 0.3979 0.048 Uiso 1 1 calc R

loop_
_atom_site_aniso_label
_atom_site_aniso_U_11
_atom_site_aniso_U_22
_atom_site_aniso_U_33
_atom_site_aniso_U_23
_atom_site_aniso_U_13
_atom_site_aniso_U_12
N1 0.0412(7) 0.0507(7) 0.0292(6) 0.0009(5) 0.0058(5) 0.0066(6)
N2 0.0430(7) 0.0480(7) 0.0396(7) 0.0056(6) -0.0030(5) 0.0010(6)
N3 0.0365(6) 0.0401(6) 0.0284(6) 0.0042(5) 0.0047(4) -0.0012(5)
C1 0.0374(7) 0.0327(6) 0.0300(7) -0.0006(5) 0.0043(5) 0.0032(5)
C2 0.0391(8) 0.0566(10) 0.0398(8) 0.0006(7) 0.0065(6) -0.0054(7)
C3 0.0374(8) 0.0569(10) 0.0550(10) 0.0002(8) -0.0014(7) -0.0041(7)
C4 0.0519(9) 0.0462(9) 0.0411(8) -0.0004(7) -0.0100(7) 0.0024(7)
C5 0.0530(9) 0.0552(9) 0.0297(7) 0.0017(7) 0.0017(6) 0.0065(8)
C6 0.0354(7) 0.0342(7) 0.0300(6) -0.0019(5) 0.0071(5) 0.0031(6)
C7 0.0444(8) 0.0415(8) 0.0422(8) 0.0073(7) 0.0020(6) 0.0001(7)
C8 0.0528(9) 0.0458(9) 0.0570(10) 0.0074(8) 0.0079(8) -0.0096(8)
C9 0.0402(8) 0.0533(10) 0.0600(10) -0.0066(8) 0.0044(7) -0.0060(7)
C10 0.0428(8) 0.0559(10) 0.0469(9) -0.0014(8) -0.0053(7) 0.0030(8)
C11 0.0439(8) 0.0358(7) 0.0329(7) 0.0050(6) 0.0075(6) 0.0007(6)
C12 0.0325(6) 0.0394(7) 0.0272(6) 0.0036(5) 0.0008(5) -0.0003(6)
C13 0.0489(8) 0.0413(8) 0.0354(7) 0.0054(6) 0.0065(6) -0.0026(7)
C14 0.0514(9) 0.0597(10) 0.0348(8) 0.0078(7) 0.0118(7) -0.0047(8)
C15 0.0402(8) 0.0628(10) 0.0349(8) -0.0053(7) 0.0064(6) 0.0044(7)
C16 0.0496(9) 0.0447(8) 0.0457(9) -0.0024(7) 0.0062(7) 0.0075(7)
C17 0.0449(8) 0.0392(8) 0.0359(7) 0.0067(6) 0.0064(6) 0.0023(6)

loop_
_atom_type_symbol
_atom_type_description
_atom_type_scat_dispersion_real
_atom_type_scat_dispersion_imag
_atom_type_scat_source
C C 0.0033 0.0016 'International Tables Vol C Tables 4.2.6.8 and 6.1.1.4'
H H 0.0000 0.0000 'International Tables Vol C Tables 4.2.6.8 and 6.1.1.4'
N N 0.0061 0.0033 'International Tables Vol C Tables 4.2.6.8 and 6.1.1.4'

loop_
_geom_angle_atom_site_label_1
_geom_angle_atom_site_label_2
_geom_angle_atom_site_label_3
_geom_angle
C1 N1 C5 117.24(13)
C6 N2 C10 118.05(14)
C1 N3 C11 117.69(11)
C6 N3 C1 123.73(11)
C6 N3 C11 118.50(11)
N1 C1 N3 117.46(12)
N1 C1 C2 122.24(13)
C2 C1 N3 120.26(12)
C1 C2 H2 120.5
C3 C2 C1 118.96(14)
C3 C2 H2 120.5
C2 C3 H3 120.3
C2 C3 C4 119.48(15)
C4 C3 H3 120.3
C3 C4 H4 121.3
C5 C4 C3 117.46(14)
C5 C4 H4 121.3
N1 C5 C4 124.62(14)
N1 C5 H5 117.7
C4 C5 H5 117.7
N2 C6 N3 115.67(12)
N2 C6 C7 121.80(13)
C7 C6 N3 122.50(13)
C6 C7 H7 120.7
C8 C7 C6 118.55(14)
C8 C7 H7 120.7
C7 C8 H8 119.9
C7 C8 C9 120.16(15)
C9 C8 H8 119.9
C8 C9 H9 121.3
C10 C9 C8 117.40(15)
C10 C9 H9 121.3
N2 C10 C9 124.04(15)
N2 C10 H10 118.0
C9 C10 H10 118.0
N3 C11 H11A 108.5
N3 C11 H11B 108.5
N3 C11 C12 115.23(12)
H11A C11 H11B 107.5
C12 C11 H11A 108.5
C12 C11 H11B 108.5
C13 C12 C11 118.26(13)
C17 C12 C11 123.29(12)
C17 C12 C13 118.45(13)
C12 C13 H13 119.5
C14 C13 C12 120.97(15)
C14 C13 H13 119.5
C13 C14 H14 119.9
C15 C14 C13 120.18(14)
C15 C14 H14 119.9
C14 C15 H15 120.3
C14 C15 C16 119.41(14)
C16 C15 H15 120.3
C15 C16 H16 119.7
C15 C16 C17 120.55(16)
C17 C16 H16 119.7
C12 C17 C16 120.43(14)
C12 C17 H17 119.8
C16 C17 H17 119.8

loop_
_geom_bond_atom_site_label_1
_geom_bond_atom_site_label_2
_geom_bond_distance
N1 C1 1.3302(17)
N1 C5 1.3424(19)
N2 C6 1.3300(18)
N2 C10 1.343(2)
N3 C1 1.4043(17)
N3 C6 1.4021(18)
N3 C11 1.4628(16)
C1 C2 1.395(2)
C2 H2 0.9500
C2 C3 1.376(2)
C3 H3 0.9500
C3 C4 1.380(2)
C4 H4 0.9500
C4 C5 1.370(2)
C5 H5 0.9500
C6 C7 1.396(2)
C7 H7 0.9500
C7 C8 1.371(2)
C8 H8 0.9500
C8 C9 1.380(2)
C9 H9 0.9500
C9 C10 1.364(2)
C10 H10 0.9500
C11 H11A 0.9900
C11 H11B 0.9900
C11 C12 1.5156(18)
C12 C13 1.3904(18)
C12 C17 1.380(2)
C13 H13 0.9500
C13 C14 1.381(2)
C14 H14 0.9500
C14 C15 1.374(2)
C15 H15 0.9500
C15 C16 1.378(2)
C16 H16 0.9500
C16 C17 1.388(2)
C17 H17 0.9500

loop_
_geom_torsion_atom_site_label_1
_geom_torsion_atom_site_label_2
_geom_torsion_atom_site_label_3
_geom_torsion_atom_site_label_4
_geom_torsion
N1 C1 C2 C3 0.4(2)
N2 C6 C7 C8 0.9(2)
N3 C1 C2 C3 -177.36(14)
N3 C6 C7 C8 178.46(14)
N3 C11 C12 C13 176.27(12)
N3 C11 C12 C17 -4.6(2)
C1 N1 C5 C4 -0.8(2)
C1 N3 C6 N2 -162.23(12)
C1 N3 C6 C7 20.1(2)
C1 N3 C11 C12 -97.77(14)
C1 C2 C3 C4 -0.3(3)
C2 C3 C4 C5 -0.4(2)
C3 C4 C5 N1 1.0(3)
C5 N1 C1 N3 177.95(13)
C5 N1 C1 C2 0.1(2)
C6 N2 C10 C9 0.4(3)
C6 N3 C1 N1 31.41(19)
C6 N3 C1 C2 -150.69(14)
C6 N3 C11 C12 85.23(15)
C6 C7 C8 C9 -0.2(3)
C7 C8 C9 C10 -0.3(3)
C8 C9 C10 N2 0.2(3)
C10 N2 C6 N3 -178.68(13)
C10 N2 C6 C7 -0.9(2)
C11 N3 C1 N1 -145.43(13)
C11 N3 C1 C2 32.48(19)
C11 N3 C6 N2 14.58(18)
C11 N3 C6 C7 -163.13(13)
C11 C12 C13 C14 179.66(14)
C11 C12 C17 C16 -179.11(13)
C12 C13 C14 C15 -0.5(2)
C13 C12 C17 C16 0.0(2)
C13 C14 C15 C16 -0.1(2)
C14 C15 C16 C17 0.6(2)
C15 C16 C17 C12 -0.5(2)
C17 C12 C13 C14 0.5(2)
